data_4002860
loop_
_publ_author_name
'Yu, Muxin'
'Chen, Lian'
'Jiang, Feilong'
'Zhou, Kang'
'Liu, Caiping'
'Sun, Cai'
'Li, Xingjun'
'Yang, Yan'
'Hong, Maochun'

_publ_section_title
;
 Cation-Induced Strategy toward an Hourglass-Shaped Cu6I7-- Cluster and
 Its Color-Tunable Luminescence
;
_journal_issue 19
_journal_name_full 'Chemistry of Materials'
_journal_page_first 8093
_journal_paper_doi 10.1021/acs.chemmater.7b01790
_journal_volume 29
_journal_year 2017
_chemical_formula_sum 'C15 H15 Cu I N6 O P'
_chemical_formula_weight 516.74
_space_group_crystal_system triclinic
_space_group_IT_number 2
_space_group_name_Hall '-P 1'
_space_group_name_H-M_alt 'P -1'
_symmetry_space_group_name_Hall '-P 1'
_symmetry_space_group_name_H-M 'P -1'
_atom_sites_solution_hydrogens geom
_audit_creation_method SHELXL-2016/4
_cell_angle_alpha 116.350(6)
_cell_angle_beta 102.549(6)
_cell_angle_gamma 96.607(5)
_cell_formula_units_Z 2
_cell_length_a 9.0437(6)
_cell_length_b 10.8072(6)
_cell_length_c 10.8381(7)
_cell_measurement_reflns_used 5095
_cell_measurement_temperature 100.00(11)
_cell_measurement_theta_max 72.9520
_cell_measurement_theta_min 4.6790
_cell_volume 899.05(12)
_computing_structure_refinement 'SHELXL-2016/4 (Sheldrick, 2016)'
_computing_structure_solution 'SHELXT 2014/4 (Sheldrick, 2014)'
_diffrn_ambient_temperature 100.00(11)
_diffrn_detector_area_resol_mean 10.5594
_diffrn_measured_fraction_theta_full 0.994
_diffrn_measured_fraction_theta_max 0.971
_diffrn_measurement_device_type 'SuperNova (Cu) X-ray Source'
_diffrn_measurement_method '\w scans'
_diffrn_radiation_type CuK\a
_diffrn_radiation_wavelength 1.54184
_diffrn_reflns_av_R_equivalents 0.0360
_diffrn_reflns_av_unetI/netI 0.0424
_diffrn_reflns_Laue_measured_fraction_full 0.994
_diffrn_reflns_Laue_measured_fraction_max 0.971
_diffrn_reflns_limit_h_max 11
_diffrn_reflns_limit_h_min -11
_diffrn_reflns_limit_k_max 12
_diffrn_reflns_limit_k_min -13
_diffrn_reflns_limit_l_max 13
_diffrn_reflns_limit_l_min -13
_diffrn_reflns_number 8514
_diffrn_reflns_point_group_measured_fraction_full 0.994
_diffrn_reflns_point_group_measured_fraction_max 0.971
_diffrn_reflns_theta_full 67.684
_diffrn_reflns_theta_max 73.141
_diffrn_reflns_theta_min 4.706
_diffrn_source 'sealed X-ray tube'
_exptl_absorpt_coefficient_mu 16.184
_exptl_absorpt_correction_T_max 1.00000
_exptl_absorpt_correction_T_min 0.56280
_exptl_absorpt_correction_type multi-scan
_exptl_crystal_colour colorless
_exptl_crystal_density_diffrn 1.909
_exptl_crystal_description block
_exptl_crystal_F_000 504
_exptl_crystal_size_max 0.2
_exptl_crystal_size_mid 0.2
_exptl_crystal_size_min 0.1
_refine_diff_density_max 1.689
_refine_diff_density_min -0.755
_refine_diff_density_rms 0.149
_refine_ls_extinction_method none
_refine_ls_goodness_of_fit_ref 1.055
_refine_ls_hydrogen_treatment constr
_refine_ls_matrix_type full
_refine_ls_number_parameters 226
_refine_ls_number_reflns 3506
_refine_ls_number_restraints 0
_refine_ls_restrained_S_all 1.055
_refine_ls_R_factor_all 0.0345
_refine_ls_R_factor_gt 0.0315
_refine_ls_shift/su_max 0.000
_refine_ls_shift/su_mean 0.000
_refine_ls_structure_factor_coef Fsqd
_refine_ls_weighting_details 'w=1/[\s^2^(Fo^2^)+(0.0504P)^2^] where P=(Fo^2^+2Fc^2^)/3'
_refine_ls_weighting_scheme calc
_refine_ls_wR_factor_gt 0.0793
_refine_ls_wR_factor_ref 0.0819
_reflns_Friedel_coverage 0.000
_reflns_number_gt 3279
_reflns_number_total 3506
_reflns_threshold_expression 'I > 2\s(I)'
_cod_data_source_file cm7b01790_si_003.cif
_cod_data_source_block 2
_cod_depositor_comments 'Adding full bibliography for 4002860--4002865.cif.'
_cod_original_cell_volume 899.05(11)
_cod_database_code 4002860
_shelx_shelxl_version_number 2016/4
_shelx_space_group_comment
;
The symmetry employed for this shelxl refinement is uniquely defined
by the following loop, which should always be used as a source of
symmetry information in preference to the above space-group names.
They are only intended as comments.
;

loop_
_space_group_symop_operation_xyz
'x, y, z'
'-x, -y, -z'

loop_
_atom_site_label
_atom_site_type_symbol
_atom_site_fract_x
_atom_site_fract_y
_atom_site_fract_z
_atom_site_U_iso_or_equiv
_atom_site_adp_type
_atom_site_occupancy
_atom_site_site_symmetry_order
_atom_site_calc_flag
_atom_site_refinement_flags_posn
_atom_site_refinement_flags_adp
I1 I 0.04924(2) 0.22221(2) 0.02566(2) 0.01829(9) Uani 1 1 d . .
CU1 Cu -0.03031(6) 0.05191(6) 0.12457(6) 0.01843(13) Uani 1 1 d . .
P1 P 0.43369(10) 0.55024(10) 0.81658(9) 0.01665(19) Uani 1 1 d . .
O1 O 0.3563(3) 0.5633(3) 0.9271(3) 0.0225(6) Uani 1 1 d . .
N1 N 0.1212(3) 0.1218(4) 0.3270(3) 0.0197(6) Uani 1 1 d . .
N2 N 0.3144(3) 0.4653(4) 0.6485(3) 0.0182(6) Uani 1 1 d . .
H2 H 0.287247 0.517738 0.608371 0.022 Uiso 1 1 calc R U
N5 N 0.5196(3) 0.7001(4) 0.8285(3) 0.0191(6) Uani 1 1 d . .
H5 H 0.620275 0.712295 0.838593 0.023 Uiso 1 1 calc R U
N3 N 0.5736(3) 0.4674(4) 0.8273(3) 0.0193(6) Uani 1 1 d . .
H3 H 0.589639 0.446695 0.898250 0.023 Uiso 1 1 calc R U
N6 N 0.2435(3) 0.9270(4) 0.8391(3) 0.0189(6) Uani 1 1 d . .
N4 N 0.7441(4) 0.3989(4) 0.5296(4) 0.0216(7) Uani 1 1 d . .
C12 C 0.6707(4) 0.4251(4) 0.7390(4) 0.0186(7) Uani 1 1 d . .
C18 C 0.4550(4) 0.8104(4) 0.8249(4) 0.0181(7) Uani 1 1 d . .
C11 C 0.1354(5) 0.0319(5) 0.3813(5) 0.0261(8) Uani 1 1 d . .
H11 H 0.097212 -0.067596 0.317900 0.031 Uiso 1 1 calc R U
C8 C 0.2531(4) 0.3186(4) 0.5650(4) 0.0187(7) Uani 1 1 d . .
C17 C 0.3047(4) 0.8190(4) 0.8374(4) 0.0181(7) Uani 1 1 d . .
H17 H 0.244457 0.746125 0.844951 0.022 Uiso 1 1 calc R U
C16 C 0.8671(5) 0.3531(5) 0.5713(5) 0.0277(9) Uani 1 1 d . .
H16 H 0.935403 0.327946 0.513575 0.033 Uiso 1 1 calc R U
C7 C 0.1809(4) 0.2612(4) 0.4172(4) 0.0180(7) Uani 1 1 d . .
H7 H 0.173623 0.324543 0.378497 0.022 Uiso 1 1 calc R U
C15 C 0.8978(5) 0.3411(5) 0.6964(5) 0.0275(9) Uani 1 1 d . .
H15 H 0.986191 0.308513 0.723261 0.033 Uiso 1 1 calc R U
C19 C 0.5418(4) 0.9171(4) 0.8122(4) 0.0202(7) Uani 1 1 d . .
H19 H 0.643737 0.914377 0.803375 0.024 Uiso 1 1 calc R U
C9 C 0.2617(5) 0.2243(5) 0.6203(4) 0.0242(8) Uani 1 1 d . .
H9 H 0.306667 0.258546 0.720693 0.029 Uiso 1 1 calc R U
C14 C 0.7991(4) 0.3770(5) 0.7820(4) 0.0221(8) Uani 1 1 d . .
H14 H 0.818299 0.368989 0.867601 0.026 Uiso 1 1 calc R U
C13 C 0.6490(4) 0.4338(4) 0.6120(4) 0.0199(7) Uani 1 1 d . .
H13 H 0.561846 0.466343 0.582395 0.024 Uiso 1 1 calc R U
C20 C 0.4768(4) 1.0268(5) 0.8126(4) 0.0222(8) Uani 1 1 d . .
H20 H 0.533292 1.100357 0.803314 0.027 Uiso 1 1 calc R U
C10 C 0.2037(6) 0.0799(5) 0.5264(5) 0.0328(9) Uani 1 1 d . .
H10 H 0.210970 0.013951 0.561846 0.039 Uiso 1 1 calc R U
C21 C 0.3275(4) 1.0282(5) 0.8268(4) 0.0210(7) Uani 1 1 d . .
H21 H 0.283912 1.104435 0.827787 0.025 Uiso 1 1 calc R U

loop_
_atom_site_aniso_label
_atom_site_aniso_U_11
_atom_site_aniso_U_22
_atom_site_aniso_U_33
_atom_site_aniso_U_23
_atom_site_aniso_U_13
_atom_site_aniso_U_12
I1 0.01607(13) 0.01814(14) 0.02006(14) 0.00861(10) 0.00461(9) 0.00627(9)
CU1 0.0152(2) 0.0205(3) 0.0179(3) 0.0079(2) 0.0033(2) 0.0070(2)
P1 0.0145(4) 0.0217(5) 0.0149(4) 0.0089(4) 0.0044(3) 0.0082(3)
O1 0.0196(12) 0.0347(17) 0.0193(13) 0.0152(12) 0.0088(10) 0.0138(11)
N1 0.0147(13) 0.0237(18) 0.0196(16) 0.0098(14) 0.0038(12) 0.0064(13)
N2 0.0190(14) 0.0219(17) 0.0157(15) 0.0105(13) 0.0044(11) 0.0081(12)
N5 0.0140(13) 0.0230(17) 0.0210(15) 0.0101(14) 0.0053(11) 0.0091(12)
N3 0.0191(14) 0.0268(18) 0.0184(15) 0.0136(14) 0.0080(12) 0.0125(13)
N6 0.0164(14) 0.0222(17) 0.0170(15) 0.0087(13) 0.0032(11) 0.0079(12)
N4 0.0235(15) 0.0253(18) 0.0204(16) 0.0124(14) 0.0099(13) 0.0092(13)
C12 0.0180(16) 0.0184(19) 0.0192(17) 0.0079(15) 0.0064(14) 0.0071(14)
C18 0.0176(16) 0.0190(19) 0.0136(16) 0.0046(15) 0.0027(13) 0.0072(14)
C11 0.0272(19) 0.021(2) 0.028(2) 0.0126(18) 0.0034(16) 0.0036(16)
C8 0.0144(15) 0.024(2) 0.0195(18) 0.0106(16) 0.0078(13) 0.0085(14)
C17 0.0164(16) 0.0204(19) 0.0173(17) 0.0092(15) 0.0043(13) 0.0052(14)
C16 0.0273(19) 0.035(2) 0.030(2) 0.018(2) 0.0174(17) 0.0172(18)
C7 0.0140(15) 0.024(2) 0.0195(18) 0.0116(16) 0.0066(13) 0.0082(14)
C15 0.0251(18) 0.038(3) 0.033(2) 0.023(2) 0.0145(17) 0.0194(18)
C19 0.0177(16) 0.025(2) 0.0176(18) 0.0091(16) 0.0056(13) 0.0066(15)
C9 0.0273(19) 0.023(2) 0.0176(18) 0.0102(16) -0.0005(15) 0.0002(16)
C14 0.0201(17) 0.027(2) 0.0239(19) 0.0139(17) 0.0074(15) 0.0123(16)
C13 0.0168(16) 0.023(2) 0.0216(18) 0.0113(16) 0.0061(14) 0.0083(15)
C20 0.0222(18) 0.025(2) 0.0234(19) 0.0129(17) 0.0088(15) 0.0085(16)
C10 0.042(2) 0.029(2) 0.031(2) 0.021(2) 0.0029(19) 0.007(2)
C21 0.0195(17) 0.024(2) 0.0226(19) 0.0130(17) 0.0073(14) 0.0089(15)

loop_
_atom_type_symbol
_atom_type_description
_atom_type_scat_dispersion_real
_atom_type_scat_dispersion_imag
_atom_type_scat_source
C C 0.0181 0.0091 'International Tables Vol C Tables 4.2.6.8 and 6.1.1.4'
H H 0.0000 0.0000 'International Tables Vol C Tables 4.2.6.8 and 6.1.1.4'
N N 0.0311 0.0180 'International Tables Vol C Tables 4.2.6.8 and 6.1.1.4'
O O 0.0492 0.0322 'International Tables Vol C Tables 4.2.6.8 and 6.1.1.4'
P P 0.2955 0.4335 'International Tables Vol C Tables 4.2.6.8 and 6.1.1.4'
Cu Cu -1.9646 0.5888 'International Tables Vol C Tables 4.2.6.8 and 6.1.1.4'
I I -0.3257 6.8362 'International Tables Vol C Tables 4.2.6.8 and 6.1.1.4'

loop_
_geom_angle_atom_site_label_1
_geom_angle_atom_site_label_2
_geom_angle_atom_site_label_3
_geom_angle
_geom_angle_site_symmetry_1
_geom_angle_site_symmetry_3
CU1 I1 CU1 60.28(2) . 2
N1 CU1 N6 103.91(12) . 2_566
N1 CU1 I1 109.37(10) . .
N6 CU1 I1 108.60(9) 2_566 .
N1 CU1 I1 106.76(9) . 2
N6 CU1 I1 107.35(10) 2_566 2
I1 CU1 I1 119.72(2) . 2
N1 CU1 CU1 128.11(8) . 2
N6 CU1 CU1 127.92(9) 2_566 2
I1 CU1 CU1 60.22(2) . 2
I1 CU1 CU1 59.50(2) 2 2
O1 P1 N3 109.46(15) . .
O1 P1 N5 116.65(17) . .
N3 P1 N5 104.83(16) . .
O1 P1 N2 114.23(16) . .
N3 P1 N2 108.82(16) . .
N5 P1 N2 102.16(16) . .
C7 N1 C11 118.1(3) . .
C7 N1 CU1 120.4(2) . .
C11 N1 CU1 120.0(3) . .
C8 N2 P1 126.0(3) . .
C8 N2 H2 117.0 . .
P1 N2 H2 117.0 . .
C18 N5 P1 129.1(3) . .
C18 N5 H5 115.4 . .
P1 N5 H5 115.4 . .
C12 N3 P1 129.0(3) . .
C12 N3 H3 115.5 . .
P1 N3 H3 115.5 . .
C21 N6 C17 118.8(3) . .
C21 N6 CU1 119.2(2) . 2_566
C17 N6 CU1 121.8(3) . 2_566
C13 N4 C16 118.3(3) . .
C13 C12 C14 117.9(3) . .
C13 C12 N3 123.0(3) . .
C14 C12 N3 119.1(3) . .
C19 C18 N5 120.0(3) . .
C19 C18 C17 118.5(3) . .
N5 C18 C17 121.5(3) . .
N1 C11 C10 121.9(4) . .
N1 C11 H11 119.0 . .
C10 C11 H11 119.0 . .
C9 C8 N2 123.7(3) . .
C9 C8 C7 117.4(4) . .
N2 C8 C7 118.8(3) . .
N6 C17 C18 122.1(4) . .
N6 C17 H17 118.9 . .
C18 C17 H17 118.9 . .
N4 C16 C15 122.0(3) . .
N4 C16 H16 119.0 . .
C15 C16 H16 119.0 . .
N1 C7 C8 123.6(3) . .
N1 C7 H7 118.2 . .
C8 C7 H7 118.2 . .
C14 C15 C16 119.9(3) . .
C14 C15 H15 120.1 . .
C16 C15 H15 120.1 . .
C20 C19 C18 118.8(3) . .
C20 C19 H19 120.6 . .
C18 C19 H19 120.6 . .
C10 C9 C8 118.9(4) . .
C10 C9 H9 120.5 . .
C8 C9 H9 120.5 . .
C15 C14 C12 118.3(3) . .
C15 C14 H14 120.9 . .
C12 C14 H14 120.9 . .
N4 C13 C12 123.7(3) . .
N4 C13 H13 118.2 . .
C12 C13 H13 118.2 . .
C19 C20 C21 119.2(4) . .
C19 C20 H20 120.4 . .
C21 C20 H20 120.4 . .
C11 C10 C9 119.9(4) . .
C11 C10 H10 120.0 . .
C9 C10 H10 120.0 . .
N6 C21 C20 122.6(4) . .
N6 C21 H21 118.7 . .
C20 C21 H21 118.7 . .

loop_
_geom_bond_atom_site_label_1
_geom_bond_atom_site_label_2
_geom_bond_distance
_geom_bond_site_symmetry_2
I1 CU1 2.6145(6) .
I1 CU1 2.6338(6) 2
CU1 N1 2.061(3) .
CU1 N6 2.068(3) 2_566
CU1 I1 2.6338(6) 2
CU1 CU1 2.6355(10) 2
P1 O1 1.478(3) .
P1 N3 1.644(3) .
P1 N5 1.650(4) .
P1 N2 1.661(3) .
N1 C7 1.339(5) .
N1 C11 1.346(5) .
N2 C8 1.395(5) .
N2 H2 0.8800 .
N5 C18 1.399(5) .
N5 H5 0.8800 .
N3 C12 1.402(4) .
N3 H3 0.8800 .
N6 C21 1.332(5) .
N6 C17 1.342(5) .
N6 CU1 2.068(3) 2_566
N4 C13 1.337(5) .
N4 C16 1.340(5) .
C12 C13 1.394(5) .
C12 C14 1.398(5) .
C18 C19 1.394(6) .
C18 C17 1.404(5) .
C11 C10 1.380(6) .
C11 H11 0.9500 .
C8 C9 1.394(5) .
C8 C7 1.395(5) .
C17 H17 0.9500 .
C16 C15 1.390(6) .
C16 H16 0.9500 .
C7 H7 0.9500 .
C15 C14 1.389(5) .
C15 H15 0.9500 .
C19 C20 1.381(5) .
C19 H19 0.9500 .
C9 C10 1.384(7) .
C9 H9 0.9500 .
C14 H14 0.9500 .
C13 H13 0.9500 .
C20 C21 1.393(5) .
C20 H20 0.9500 .
C10 H10 0.9500 .
C21 H21 0.9500 .
